data_7123674
loop_
_publ_author_name
'Sugamata, Koh'
'Urao, Yukiko'
'Minoura, Mao'

_publ_section_title
;
 A Stable Bis(methylene)-\l4-selane with a &gt;C=Se=C&lt; bond containing
 Se(IV)
;
_journal_name_full 'Chemical Communications'
_journal_paper_doi 10.1039/C9CC04121D
_journal_year 2019
_chemical_formula_sum 'C54 H53 Cl Se Si4'
_chemical_formula_weight 928.73
_space_group_crystal_system monoclinic
_space_group_IT_number 14
_space_group_name_Hall '-P 2yn'
_space_group_name_H-M_alt 'P 1 21/n 1'
_symmetry_space_group_name_Hall '-P 2yn'
_symmetry_space_group_name_H-M 'P 1 21/n 1'
_atom_sites_solution_hydrogens geom
_audit_creation_method SHELXL-2017/1
_audit_update_record
;
2019-05-14 deposited with the CCDC.    2019-06-17 downloaded from the CCDC.
;
_cell_angle_alpha 90
_cell_angle_beta 105.764(8)
_cell_angle_gamma 90
_cell_formula_units_Z 4
_cell_length_a 17.3177(13)
_cell_length_b 13.0257(8)
_cell_length_c 21.8104(15)
_cell_measurement_reflns_used 4118
_cell_measurement_temperature 110(2)
_cell_measurement_theta_max 27.55
_cell_measurement_theta_min 2.44
_cell_volume 4734.8(6)
_computing_cell_refinement 'Bruker SAINT'
_computing_data_collection 'Bruker APEX2'
_computing_data_reduction 'Bruker SAINT'
_computing_molecular_graphics 'Bruker SHELXTL'
_computing_publication_material 'Bruker SHELXTL'
_computing_structure_refinement 'SHELXL-2017/1 (Sheldrick, 2017)'
_diffrn_ambient_temperature 110(2)
_diffrn_measured_fraction_theta_full 0.999
_diffrn_measured_fraction_theta_max 0.999
_diffrn_measurement_device_type 'Bruker APEX-II CCD'
_diffrn_measurement_method '\f and \w scans'
_diffrn_radiation_type MoK\a
_diffrn_radiation_wavelength 0.71073
_diffrn_reflns_av_R_equivalents 0.1253
_diffrn_reflns_av_unetI/netI 0.1096
_diffrn_reflns_Laue_measured_fraction_full 0.999
_diffrn_reflns_Laue_measured_fraction_max 0.999
_diffrn_reflns_limit_h_max 21
_diffrn_reflns_limit_h_min -21
_diffrn_reflns_limit_k_max 16
_diffrn_reflns_limit_k_min -13
_diffrn_reflns_limit_l_max 26
_diffrn_reflns_limit_l_min -26
_diffrn_reflns_number 36404
_diffrn_reflns_point_group_measured_fraction_full 0.999
_diffrn_reflns_point_group_measured_fraction_max 0.999
_diffrn_reflns_theta_full 25.242
_diffrn_reflns_theta_max 25.999
_diffrn_reflns_theta_min 1.755
_exptl_absorpt_coefficient_mu 0.987
_exptl_absorpt_correction_type none
_exptl_crystal_colour colourless
_exptl_crystal_density_diffrn 1.303
_exptl_crystal_description rod
_exptl_crystal_F_000 1936
_exptl_crystal_size_max 0.020
_exptl_crystal_size_mid 0.020
_exptl_crystal_size_min 0.020
_refine_diff_density_max 0.988
_refine_diff_density_min -0.670
_refine_diff_density_rms 0.086
_refine_ls_extinction_method none
_refine_ls_goodness_of_fit_ref 1.058
_refine_ls_hydrogen_treatment constr
_refine_ls_matrix_type full
_refine_ls_number_parameters 555
_refine_ls_number_reflns 9304
_refine_ls_number_restraints 0
_refine_ls_restrained_S_all 1.058
_refine_ls_R_factor_all 0.1247
_refine_ls_R_factor_gt 0.0626
_refine_ls_shift/su_max 0.001
_refine_ls_shift/su_mean 0.000
_refine_ls_structure_factor_coef Fsqd
_refine_ls_weighting_details 'w=1/[\s^2^(Fo^2^)+(0.0367P)^2^+6.1298P] where P=(Fo^2^+2Fc^2^)/3'
_refine_ls_weighting_scheme calc
_refine_ls_wR_factor_gt 0.1188
_refine_ls_wR_factor_ref 0.1428
_reflns_Friedel_coverage 0.000
_reflns_number_gt 5652
_reflns_number_total 9304
_reflns_threshold_expression 'I > 2\s(I)'
_cod_data_source_file c9cc04121d2.cif
_cod_data_source_block 190305_CSeCHCl_urao
_cod_database_code 7123674
_shelx_shelxl_version_number 2017/1
_shelx_space_group_comment
;
The symmetry employed for this shelxl refinement is uniquely defined
by the following loop, which should always be used as a source of
symmetry information in preference to the above space-group names.
They are only intended as comments.
;
_shelx_estimated_absorpt_t_min 0.981
_shelx_estimated_absorpt_t_max 0.981

loop_
_space_group_symop_operation_xyz
'x, y, z'
'-x+1/2, y+1/2, -z+1/2'
'-x, -y, -z'
'x-1/2, -y-1/2, z-1/2'

loop_
_atom_site_label
_atom_site_type_symbol
_atom_site_fract_x
_atom_site_fract_y
_atom_site_fract_z
_atom_site_U_iso_or_equiv
_atom_site_adp_type
_atom_site_occupancy
_atom_site_site_symmetry_order
_atom_site_calc_flag
_atom_site_refinement_flags_posn
_atom_site_refinement_flags_adp
_atom_site_refinement_flags_occupancy
_atom_site_disorder_assembly
_atom_site_disorder_group
Se1 Se 0.53693(3) 0.79614(4) 0.24328(2) 0.03292(15) Uani 1 1 d . . . . .
C1 C 0.5519(3) 0.7894(4) 0.3367(2) 0.0286(11) Uani 1 1 d . . . . .
H1 H 0.547015 0.716320 0.349118 0.034 Uiso 0.930(3) 1 calc R U P A 1
Si1 Si 0.65906(8) 0.83474(11) 0.37425(7) 0.0304(3) Uani 1 1 d . . . . .
C2 C 0.6769(3) 0.9609(4) 0.3407(2) 0.0334(12) Uani 1 1 d . . . . .
H2 H 0.733951 0.978414 0.355821 0.050 Uiso 1 1 calc R U . . .
H3 H 0.645020 1.013821 0.354489 0.050 Uiso 1 1 calc R U . . .
H4 H 0.661077 0.956998 0.294065 0.050 Uiso 1 1 calc R U . . .
C3 C 0.6714(3) 0.8464(4) 0.4623(2) 0.0317(12) Uani 1 1 d . . . . .
C4 C 0.6598(3) 0.7635(4) 0.4991(3) 0.0439(14) Uani 1 1 d . . . . .
H5 H 0.647198 0.698214 0.479604 0.053 Uiso 1 1 calc R U . . .
C5 C 0.6662(3) 0.7740(5) 0.5630(3) 0.0536(17) Uani 1 1 d . . . . .
H6 H 0.657409 0.716395 0.587044 0.064 Uiso 1 1 calc R U . . .
C6 C 0.6851(3) 0.8671(6) 0.5920(3) 0.0511(17) Uani 1 1 d . . . . .
H7 H 0.690199 0.873905 0.636288 0.061 Uiso 1 1 calc R U . . .
C7 C 0.6968(3) 0.9516(5) 0.5572(3) 0.0453(15) Uani 1 1 d . . . . .
H8 H 0.709855 1.016358 0.577413 0.054 Uiso 1 1 calc R U . . .
C8 C 0.6895(3) 0.9410(4) 0.4927(2) 0.0391(13) Uani 1 1 d . . . . .
H9 H 0.696909 0.999292 0.468663 0.047 Uiso 1 1 calc R U . . .
C9 C 0.7377(3) 0.7455(4) 0.3592(3) 0.0365(13) Uani 1 1 d . . . . .
C10 C 0.7657(3) 0.7584(4) 0.3051(3) 0.0439(14) Uani 1 1 d . . . . .
H10 H 0.744343 0.812401 0.276202 0.053 Uiso 1 1 calc R U . . .
C11 C 0.8237(3) 0.6947(5) 0.2927(3) 0.0590(18) Uani 1 1 d . . . . .
H11 H 0.841139 0.704314 0.255428 0.071 Uiso 1 1 calc R U . . .
C12 C 0.8556(3) 0.6180(6) 0.3346(4) 0.066(2) Uani 1 1 d . . . . .
H12 H 0.895120 0.573987 0.325914 0.079 Uiso 1 1 calc R U . . .
C13 C 0.8315(3) 0.6031(5) 0.3893(4) 0.0629(19) Uani 1 1 d . . . . .
H13 H 0.854416 0.549704 0.418182 0.076 Uiso 1 1 calc R U . . .
C14 C 0.7730(3) 0.6677(4) 0.4015(3) 0.0465(14) Uani 1 1 d . . . . .
H14 H 0.756859 0.658439 0.439456 0.056 Uiso 1 1 calc R U . . .
Si2 Si 0.46946(8) 0.86728(10) 0.35659(6) 0.0285(3) Uani 1 1 d . . . . .
C15 C 0.4734(3) 0.8542(4) 0.4426(2) 0.0415(14) Uani 1 1 d . . . . .
H15 H 0.425939 0.886671 0.450463 0.062 Uiso 1 1 calc R U . . .
H16 H 0.521900 0.887802 0.468635 0.062 Uiso 1 1 calc R U . . .
H17 H 0.474420 0.781285 0.453841 0.062 Uiso 1 1 calc R U . . .
C16 C 0.4826(3) 1.0056(4) 0.3373(2) 0.0301(11) Uani 1 1 d . . . . .
C17 C 0.5050(3) 1.0768(4) 0.3868(3) 0.0384(13) Uani 1 1 d . . . . .
H18 H 0.508766 1.054695 0.429008 0.046 Uiso 1 1 calc R U . . .
C18 C 0.5219(3) 1.1771(4) 0.3769(3) 0.0497(15) Uani 1 1 d . . . . .
H19 H 0.538231 1.222931 0.411902 0.060 Uiso 1 1 calc R U . . .
C19 C 0.5150(3) 1.2110(5) 0.3159(4) 0.0593(18) Uani 1 1 d . . . . .
H20 H 0.526425 1.280591 0.308674 0.071 Uiso 1 1 calc R U . . .
C20 C 0.4914(3) 1.1437(5) 0.2652(3) 0.0493(16) Uani 1 1 d . . . . .
H21 H 0.486436 1.167274 0.223085 0.059 Uiso 1 1 calc R U . . .
C21 C 0.4750(3) 1.0424(4) 0.2756(3) 0.0414(14) Uani 1 1 d . . . . .
H22 H 0.458334 0.996994 0.240410 0.050 Uiso 1 1 calc R U . . .
C22 C 0.3664(3) 0.8211(4) 0.3134(2) 0.0365(13) Uani 1 1 d . . . . .
C23 C 0.3375(4) 0.7286(5) 0.3312(3) 0.0528(16) Uani 1 1 d . . . . .
H23 H 0.371103 0.689218 0.364626 0.063 Uiso 1 1 calc R U . . .
C24 C 0.2610(4) 0.6930(6) 0.3012(4) 0.076(2) Uani 1 1 d . . . . .
H24 H 0.242233 0.630120 0.313957 0.091 Uiso 1 1 calc R U . . .
C25 C 0.2121(4) 0.7510(8) 0.2522(4) 0.087(3) Uani 1 1 d . . . . .
H25 H 0.160074 0.726590 0.230779 0.105 Uiso 1 1 calc R U . . .
C26 C 0.2380(4) 0.8421(7) 0.2346(3) 0.072(2) Uani 1 1 d . . . . .
H26 H 0.203946 0.881818 0.201651 0.086 Uiso 1 1 calc R U . . .
C27 C 0.3147(3) 0.8767(5) 0.2653(3) 0.0516(16) Uani 1 1 d . . . . .
H27 H 0.332225 0.940604 0.252887 0.062 Uiso 1 1 calc R U . . .
C28 C 0.4905(3) 0.6702(3) 0.2006(2) 0.0288(11) Uani 1 1 d . . . . .
H28 H 0.434784 0.665350 0.205269 0.035 Uiso 0.070(3) 1 calc R U P A 2
Cl1A Cl 0.38535(7) 0.65244(10) 0.20194(6) 0.0324(4) Uani 0.930(3) 1 d . . P A 1
Si3 Si 0.48059(8) 0.70386(11) 0.11211(6) 0.0310(3) Uani 1 1 d . . . . .
C29 C 0.4144(3) 0.6102(4) 0.0578(2) 0.0389(13) Uani 1 1 d . . . . .
H29 H 0.361149 0.610679 0.065462 0.058 Uiso 1 1 calc R U . . .
H30 H 0.437590 0.541311 0.065964 0.058 Uiso 1 1 calc R U . . .
H31 H 0.409501 0.629426 0.013495 0.058 Uiso 1 1 calc R U . . .
C30 C 0.5825(3) 0.7068(4) 0.0979(2) 0.0327(11) Uani 1 1 d . . . . .
C31 C 0.6419(3) 0.7775(4) 0.1241(3) 0.0440(14) Uani 1 1 d . . . . .
H32 H 0.631371 0.829205 0.151485 0.053 Uiso 1 1 calc R U . . .
C32 C 0.7163(3) 0.7753(4) 0.1119(3) 0.0461(15) Uani 1 1 d . . . . .
H33 H 0.755983 0.824964 0.130287 0.055 Uiso 1 1 calc R U . . .
C33 C 0.7319(3) 0.7001(5) 0.0726(3) 0.0503(15) Uani 1 1 d . . . . .
H34 H 0.782669 0.697508 0.063877 0.060 Uiso 1 1 calc R U . . .
C34 C 0.6743(4) 0.6291(5) 0.0460(3) 0.0592(17) Uani 1 1 d . . . . .
H35 H 0.685412 0.577493 0.018812 0.071 Uiso 1 1 calc R U . . .
C35 C 0.6004(3) 0.6316(4) 0.0585(2) 0.0425(14) Uani 1 1 d . . . . .
H36 H 0.561218 0.581507 0.039867 0.051 Uiso 1 1 calc R U . . .
C36 C 0.4325(3) 0.8332(4) 0.0948(2) 0.0375(13) Uani 1 1 d . . . . .
C37 C 0.3537(3) 0.8494(4) 0.0956(3) 0.0567(17) Uani 1 1 d . . . . .
H37 H 0.324777 0.793578 0.106610 0.068 Uiso 1 1 calc R U . . .
C38 C 0.3152(4) 0.9422(5) 0.0813(3) 0.0640(19) Uani 1 1 d . . . . .
H38 H 0.261784 0.949915 0.084264 0.077 Uiso 1 1 calc R U . . .
C39 C 0.3532(4) 1.0226(5) 0.0629(4) 0.082(2) Uani 1 1 d . . . . .
H39 H 0.326931 1.086652 0.051854 0.098 Uiso 1 1 calc R U . . .
C40 C 0.4312(5) 1.0082(5) 0.0608(5) 0.123(4) Uani 1 1 d . . . . .
H40 H 0.459268 1.063539 0.048351 0.147 Uiso 1 1 calc R U . . .
C41 C 0.4689(4) 0.9159(5) 0.0764(4) 0.084(3) Uani 1 1 d . . . . .
H41 H 0.522751 0.909098 0.074273 0.101 Uiso 1 1 calc R U . . .
Si4 Si 0.54286(8) 0.54440(10) 0.23185(7) 0.0298(3) Uani 1 1 d . . . . .
C42 C 0.6505(3) 0.5517(4) 0.2336(3) 0.0407(13) Uani 1 1 d . . . . .
H42 H 0.675286 0.483895 0.243831 0.061 Uiso 1 1 calc R U . . .
H43 H 0.677869 0.601209 0.266095 0.061 Uiso 1 1 calc R U . . .
H44 H 0.655302 0.573692 0.191827 0.061 Uiso 1 1 calc R U . . .
C43 C 0.4955(3) 0.4375(3) 0.1770(2) 0.0308(11) Uani 1 1 d . . . . .
C44 C 0.5395(3) 0.3912(4) 0.1396(2) 0.0394(13) Uani 1 1 d . . . . .
H45 H 0.592756 0.413631 0.143460 0.047 Uiso 1 1 calc R U . . .
C45 C 0.5076(4) 0.3137(4) 0.0972(3) 0.0526(16) Uani 1 1 d . . . . .
H46 H 0.539184 0.282489 0.072907 0.063 Uiso 1 1 calc R U . . .
C46 C 0.4307(4) 0.2819(4) 0.0904(3) 0.0542(17) Uani 1 1 d . . . . .
H47 H 0.408222 0.229995 0.060241 0.065 Uiso 1 1 calc R U . . .
C47 C 0.3853(4) 0.3246(4) 0.1269(3) 0.0546(17) Uani 1 1 d . . . . .
H48 H 0.332118 0.301242 0.122403 0.066 Uiso 1 1 calc R U . . .
C48 C 0.4176(3) 0.4018(4) 0.1703(3) 0.0438(14) Uani 1 1 d . . . . .
H49 H 0.386345 0.430654 0.195619 0.053 Uiso 1 1 calc R U . . .
C49 C 0.5376(3) 0.5131(4) 0.3151(2) 0.0348(12) Uani 1 1 d . . . . .
C50 C 0.4665(3) 0.5005(4) 0.3333(3) 0.0416(13) Uani 1 1 d . . . . .
H50 H 0.416621 0.513607 0.302990 0.050 Uiso 1 1 calc R U . . .
C51 C 0.4669(4) 0.4698(4) 0.3936(3) 0.0530(16) Uani 1 1 d . . . . .
H51 H 0.417558 0.462368 0.404377 0.064 Uiso 1 1 calc R U . . .
C52 C 0.5382(4) 0.4498(4) 0.4386(3) 0.0520(16) Uani 1 1 d . . . . .
H52 H 0.538274 0.428029 0.480175 0.062 Uiso 1 1 calc R U . . .
C53 C 0.6097(4) 0.4618(5) 0.4225(3) 0.0547(16) Uani 1 1 d . . . . .
H53 H 0.659314 0.448721 0.453189 0.066 Uiso 1 1 calc R U . . .
C54 C 0.6087(3) 0.4931(4) 0.3616(3) 0.0428(14) Uani 1 1 d . . . . .
H54 H 0.658213 0.501021 0.351193 0.051 Uiso 1 1 calc R U . . .
Cl1B Cl 0.5571(16) 0.6800(15) 0.3912(10) 0.061(8) Uani 0.070(3) 1 d . . P A 2

loop_
_atom_site_aniso_label
_atom_site_aniso_U_11
_atom_site_aniso_U_22
_atom_site_aniso_U_33
_atom_site_aniso_U_23
_atom_site_aniso_U_13
_atom_site_aniso_U_12
Se1 0.0331(3) 0.0297(3) 0.0392(3) -0.0098(2) 0.0153(2) -0.0073(2)
C1 0.024(3) 0.026(2) 0.037(3) -0.003(2) 0.009(2) 0.001(2)
Si1 0.0194(7) 0.0335(8) 0.0389(8) -0.0024(6) 0.0089(6) 0.0001(6)
C2 0.023(3) 0.041(3) 0.039(3) -0.007(2) 0.011(2) -0.005(2)
C3 0.014(2) 0.041(3) 0.038(3) 0.002(2) 0.004(2) 0.006(2)
C4 0.029(3) 0.053(4) 0.047(3) 0.012(3) 0.008(3) 0.012(3)
C5 0.036(4) 0.062(5) 0.061(4) 0.022(3) 0.012(3) 0.017(3)
C6 0.028(3) 0.095(5) 0.030(3) 0.010(3) 0.008(3) 0.020(3)
C7 0.021(3) 0.068(4) 0.047(3) -0.016(3) 0.010(3) 0.001(3)
C8 0.019(3) 0.058(4) 0.040(3) -0.005(3) 0.006(2) -0.003(3)
C9 0.016(3) 0.042(3) 0.050(3) -0.011(3) 0.006(2) -0.003(2)
C10 0.020(3) 0.050(3) 0.062(4) -0.016(3) 0.013(3) -0.007(2)
C11 0.022(3) 0.075(5) 0.086(5) -0.031(4) 0.023(3) -0.007(3)
C12 0.018(3) 0.070(5) 0.110(6) -0.040(5) 0.018(4) -0.003(3)
C13 0.027(3) 0.047(4) 0.107(6) -0.011(4) 0.006(4) 0.010(3)
C14 0.026(3) 0.048(3) 0.064(4) -0.012(3) 0.010(3) 0.001(3)
Si2 0.0196(7) 0.0346(8) 0.0322(8) -0.0032(6) 0.0086(6) 0.0026(6)
C15 0.029(3) 0.061(4) 0.038(3) 0.002(3) 0.016(2) 0.008(3)
C16 0.013(2) 0.041(3) 0.036(3) -0.002(2) 0.007(2) 0.006(2)
C17 0.019(3) 0.045(3) 0.050(3) -0.008(3) 0.008(2) 0.003(2)
C18 0.031(3) 0.041(4) 0.078(5) -0.011(3) 0.016(3) 0.003(3)
C19 0.030(3) 0.033(3) 0.119(6) 0.003(4) 0.029(4) 0.004(3)
C20 0.035(3) 0.048(4) 0.070(4) 0.021(3) 0.023(3) 0.020(3)
C21 0.027(3) 0.042(3) 0.054(4) 0.003(3) 0.010(3) 0.018(2)
C22 0.021(3) 0.049(4) 0.042(3) -0.014(3) 0.011(2) 0.000(2)
C23 0.045(4) 0.056(4) 0.063(4) -0.021(3) 0.026(3) -0.012(3)
C24 0.046(4) 0.102(6) 0.096(6) -0.051(5) 0.044(4) -0.044(4)
C25 0.023(4) 0.155(9) 0.088(6) -0.073(6) 0.022(4) -0.019(5)
C26 0.022(4) 0.118(7) 0.072(5) -0.041(5) 0.005(3) 0.008(4)
C27 0.024(3) 0.073(4) 0.054(4) -0.017(3) 0.006(3) 0.008(3)
C28 0.024(3) 0.025(2) 0.043(3) -0.011(2) 0.018(2) -0.002(2)
Cl1A 0.0198(7) 0.0388(8) 0.0407(8) -0.0044(6) 0.0115(6) -0.0029(6)
Si3 0.0282(8) 0.0280(7) 0.0372(8) -0.0042(6) 0.0098(6) -0.0047(6)
C29 0.038(3) 0.033(3) 0.044(3) -0.003(3) 0.010(3) -0.008(2)
C30 0.034(3) 0.032(3) 0.034(3) 0.005(2) 0.014(2) 0.000(2)
C31 0.042(3) 0.037(3) 0.059(4) -0.007(3) 0.024(3) -0.010(3)
C32 0.032(3) 0.049(4) 0.058(4) 0.007(3) 0.015(3) -0.007(3)
C33 0.031(3) 0.072(4) 0.052(3) 0.013(3) 0.017(3) 0.017(3)
C34 0.033(4) 0.086(5) 0.057(4) -0.020(4) 0.009(3) 0.011(3)
C35 0.024(3) 0.051(3) 0.049(3) -0.007(3) 0.003(3) 0.007(3)
C36 0.033(3) 0.029(3) 0.046(3) -0.008(2) 0.003(3) -0.010(2)
C37 0.031(3) 0.045(4) 0.097(5) 0.020(3) 0.021(3) -0.001(3)
C38 0.029(4) 0.051(4) 0.108(6) 0.009(4) 0.012(4) 0.006(3)
C39 0.045(4) 0.027(3) 0.170(8) 0.001(4) 0.023(5) -0.001(3)
C40 0.063(6) 0.030(4) 0.288(13) 0.045(6) 0.067(7) 0.003(4)
C41 0.048(4) 0.038(4) 0.179(8) 0.019(4) 0.054(5) 0.006(3)
Si4 0.0216(8) 0.0288(7) 0.0401(8) -0.0030(6) 0.0101(6) -0.0005(6)
C42 0.029(3) 0.042(3) 0.053(3) 0.000(3) 0.013(3) 0.001(2)
C43 0.035(3) 0.025(3) 0.033(3) 0.007(2) 0.009(2) 0.001(2)
C44 0.043(3) 0.032(3) 0.043(3) 0.005(3) 0.012(3) 0.007(3)
C45 0.073(5) 0.033(3) 0.053(4) -0.002(3) 0.019(3) 0.005(3)
C46 0.083(5) 0.027(3) 0.055(4) -0.010(3) 0.023(4) -0.011(3)
C47 0.064(4) 0.043(4) 0.053(4) 0.005(3) 0.008(3) -0.023(3)
C48 0.049(4) 0.037(3) 0.048(3) 0.002(3) 0.018(3) -0.012(3)
C49 0.034(3) 0.033(3) 0.037(3) -0.004(2) 0.010(3) 0.005(2)
C50 0.042(4) 0.038(3) 0.044(3) -0.003(3) 0.011(3) -0.002(3)
C51 0.061(4) 0.053(4) 0.051(4) -0.001(3) 0.026(3) -0.002(3)
C52 0.071(5) 0.051(4) 0.035(3) 0.004(3) 0.015(3) 0.008(3)
C53 0.058(4) 0.054(4) 0.043(4) -0.001(3) 0.000(3) 0.011(3)
C54 0.034(3) 0.046(3) 0.046(3) -0.008(3) 0.008(3) 0.005(3)
Cl1B 0.10(2) 0.035(13) 0.041(12) -0.007(9) 0.008(12) -0.011(12)

loop_
_atom_type_symbol
_atom_type_description
_atom_type_scat_dispersion_real
_atom_type_scat_dispersion_imag
_atom_type_scat_source
C C 0.0033 0.0016 'International Tables Vol C Tables 4.2.6.8 and 6.1.1.4'
H H 0.0000 0.0000 'International Tables Vol C Tables 4.2.6.8 and 6.1.1.4'
Si Si 0.0817 0.0704 'International Tables Vol C Tables 4.2.6.8 and 6.1.1.4'
Cl Cl 0.1484 0.1585 'International Tables Vol C Tables 4.2.6.8 and 6.1.1.4'
Se Se -0.0929 2.2259 'International Tables Vol C Tables 4.2.6.8 and 6.1.1.4'

loop_
_geom_angle_atom_site_label_1
_geom_angle_atom_site_label_2
_geom_angle_atom_site_label_3
_geom_angle
C28 Se1 C1 112.0(2)
Cl1B C1 Si2 100.0(8)
Cl1B C1 Si1 95.2(8)
Si2 C1 Si1 116.2(2)
Cl1B C1 Se1 131.8(7)
Si2 C1 Se1 108.4(2)
Si1 C1 Se1 105.5(2)
Si2 C1 H1 108.8
Si1 C1 H1 108.8
Se1 C1 H1 108.8
C2 Si1 C3 110.2(2)
C2 Si1 C9 105.8(2)
C3 Si1 C9 109.9(2)
C2 Si1 C1 110.5(2)
C3 Si1 C1 106.9(2)
C9 Si1 C1 113.5(2)
Si1 C2 H2 109.5
Si1 C2 H3 109.5
H2 C2 H3 109.5
Si1 C2 H4 109.5
H2 C2 H4 109.5
H3 C2 H4 109.5
C4 C3 C8 117.5(5)
C4 C3 Si1 122.2(4)
C8 C3 Si1 120.3(4)
C5 C4 C3 121.6(6)
C5 C4 H5 119.2
C3 C4 H5 119.2
C6 C5 C4 120.0(6)
C6 C5 H6 120.0
C4 C5 H6 120.0
C5 C6 C7 120.4(5)
C5 C6 H7 119.8
C7 C6 H7 119.8
C6 C7 C8 119.5(6)
C6 C7 H8 120.3
C8 C7 H8 120.3
C7 C8 C3 121.1(5)
C7 C8 H9 119.4
C3 C8 H9 119.4
C14 C9 C10 117.1(5)
C14 C9 Si1 122.7(4)
C10 C9 Si1 120.2(4)
C11 C10 C9 121.8(6)
C11 C10 H10 119.1
C9 C10 H10 119.1
C12 C11 C10 119.4(6)
C12 C11 H11 120.3
C10 C11 H11 120.3
C11 C12 C13 121.2(6)
C11 C12 H12 119.4
C13 C12 H12 119.4
C12 C13 C14 119.1(6)
C12 C13 H13 120.5
C14 C13 H13 120.5
C9 C14 C13 121.4(6)
C9 C14 H14 119.3
C13 C14 H14 119.3
C15 Si2 C22 104.2(2)
C15 Si2 C16 109.8(2)
C22 Si2 C16 110.6(2)
C15 Si2 C1 110.9(2)
C22 Si2 C1 112.7(2)
C16 Si2 C1 108.5(2)
Si2 C15 H15 109.5
Si2 C15 H16 109.5
H15 C15 H16 109.5
Si2 C15 H17 109.5
H15 C15 H17 109.5
H16 C15 H17 109.5
C17 C16 C21 116.7(5)
C17 C16 Si2 119.3(4)
C21 C16 Si2 123.9(4)
C18 C17 C16 122.6(5)
C18 C17 H18 118.7
C16 C17 H18 118.7
C17 C18 C19 119.5(6)
C17 C18 H19 120.2
C19 C18 H19 120.2
C18 C19 C20 119.9(6)
C18 C19 H20 120.0
C20 C19 H20 120.0
C21 C20 C19 120.2(6)
C21 C20 H21 119.9
C19 C20 H21 119.9
C20 C21 C16 121.0(5)
C20 C21 H22 119.5
C16 C21 H22 119.5
C27 C22 C23 117.1(5)
C27 C22 Si2 122.9(4)
C23 C22 Si2 120.0(4)
C24 C23 C22 121.6(7)
C24 C23 H23 119.2
C22 C23 H23 119.2
C23 C24 C25 118.9(7)
C23 C24 H24 120.5
C25 C24 H24 120.5
C26 C25 C24 120.8(7)
C26 C25 H25 119.6
C24 C25 H25 119.6
C25 C26 C27 119.5(7)
C25 C26 H26 120.2
C27 C26 H26 120.2
C22 C27 C26 122.1(7)
C22 C27 H27 119.0
C26 C27 H27 119.0
Cl1A C28 Si4 105.2(2)
Cl1A C28 Si3 102.9(2)
Si4 C28 Si3 117.1(2)
Cl1A C28 Se1 112.2(2)
Si4 C28 Se1 117.3(3)
Si3 C28 Se1 101.4(2)
Si4 C28 H28 106.7
Si3 C28 H28 106.7
Se1 C28 H28 106.7
C29 Si3 C36 107.3(2)
C29 Si3 C30 110.7(2)
C36 Si3 C30 109.6(2)
C29 Si3 C28 110.9(2)
C36 Si3 C28 108.6(2)
C30 Si3 C28 109.6(2)
Si3 C29 H29 109.5
Si3 C29 H30 109.5
H29 C29 H30 109.5
Si3 C29 H31 109.5
H29 C29 H31 109.5
H30 C29 H31 109.5
C31 C30 C35 117.3(5)
C31 C30 Si3 125.0(4)
C35 C30 Si3 117.8(4)
C30 C31 C32 122.2(5)
C30 C31 H32 118.9
C32 C31 H32 118.9
C33 C32 C31 119.0(5)
C33 C32 H33 120.5
C31 C32 H33 120.5
C34 C33 C32 120.2(5)
C34 C33 H34 119.9
C32 C33 H34 119.9
C33 C34 C35 120.6(6)
C33 C34 H35 119.7
C35 C34 H35 119.7
C34 C35 C30 120.9(5)
C34 C35 H36 119.6
C30 C35 H36 119.6
C41 C36 C37 114.8(5)
C41 C36 Si3 123.7(4)
C37 C36 Si3 121.3(4)
C38 C37 C36 123.3(5)
C38 C37 H37 118.3
C36 C37 H37 118.3
C39 C38 C37 120.2(6)
C39 C38 H38 119.9
C37 C38 H38 119.9
C38 C39 C40 117.7(6)
C38 C39 H39 121.1
C40 C39 H39 121.1
C41 C40 C39 121.3(6)
C41 C40 H40 119.4
C39 C40 H40 119.4
C36 C41 C40 122.7(6)
C36 C41 H41 118.7
C40 C41 H41 118.7
C42 Si4 C43 108.3(2)
C42 Si4 C49 107.6(2)
C43 Si4 C49 109.1(2)
C42 Si4 C28 109.9(2)
C43 Si4 C28 109.1(2)
C49 Si4 C28 112.8(2)
Si4 C42 H42 109.5
Si4 C42 H43 109.5
H42 C42 H43 109.5
Si4 C42 H44 109.5
H42 C42 H44 109.5
H43 C42 H44 109.5
C48 C43 C44 117.4(5)
C48 C43 Si4 123.9(4)
C44 C43 Si4 118.7(4)
C45 C44 C43 121.7(5)
C45 C44 H45 119.1
C43 C44 H45 119.1
C46 C45 C44 119.7(5)
C46 C45 H46 120.1
C44 C45 H46 120.1
C45 C46 C47 120.5(6)
C45 C46 H47 119.7
C47 C46 H47 119.7
C46 C47 C48 119.9(6)
C46 C47 H48 120.1
C48 C47 H48 120.1
C47 C48 C43 120.7(5)
C47 C48 H49 119.7
C43 C48 H49 119.7
C54 C49 C50 116.3(5)
C54 C49 Si4 118.5(4)
C50 C49 Si4 125.0(4)
C51 C50 C49 122.0(5)
C51 C50 H50 119.0
C49 C50 H50 119.0
C50 C51 C52 120.5(6)
C50 C51 H51 119.8
C52 C51 H51 119.8
C51 C52 C53 119.3(5)
C51 C52 H52 120.4
C53 C52 H52 120.4
C52 C53 C54 119.8(6)
C52 C53 H53 120.1
C54 C53 H53 120.1
C53 C54 C49 122.1(5)
C53 C54 H54 118.9
C49 C54 H54 118.9

loop_
_geom_bond_atom_site_label_1
_geom_bond_atom_site_label_2
_geom_bond_distance
Se1 C28 1.949(5)
Se1 C1 1.985(4)
C1 Cl1B 1.84(2)
C1 Si2 1.895(5)
C1 Si1 1.907(5)
C1 H1 1.0000
Si1 C2 1.859(5)
Si1 C3 1.880(5)
Si1 C9 1.887(5)
C2 H2 0.9800
C2 H3 0.9800
C2 H4 0.9800
C3 C4 1.392(7)
C3 C8 1.394(7)
C4 C5 1.375(7)
C4 H5 0.9500
C5 C6 1.366(8)
C5 H6 0.9500
C6 C7 1.383(8)
C6 H7 0.9500
C7 C8 1.386(7)
C7 H8 0.9500
C8 H9 0.9500
C9 C14 1.394(7)
C9 C10 1.402(7)
C10 C11 1.385(7)
C10 H10 0.9500
C11 C12 1.365(9)
C11 H11 0.9500
C12 C13 1.380(9)
C12 H12 0.9500
C13 C14 1.399(7)
C13 H13 0.9500
C14 H14 0.9500
Si2 C15 1.866(5)
Si2 C22 1.877(5)
Si2 C16 1.878(5)
C15 H15 0.9800
C15 H16 0.9800
C15 H17 0.9800
C16 C17 1.395(7)
C16 C21 1.400(7)
C17 C18 1.369(7)
C17 H18 0.9500
C18 C19 1.375(8)
C18 H19 0.9500
C19 C20 1.383(8)
C19 H20 0.9500
C20 C21 1.382(7)
C20 H21 0.9500
C21 H22 0.9500
C22 C27 1.384(7)
C22 C23 1.399(7)
C23 C24 1.389(8)
C23 H23 0.9500
C24 C25 1.391(11)
C24 H24 0.9500
C25 C26 1.361(10)
C25 H25 0.9500
C26 C27 1.390(8)
C26 H26 0.9500
C27 H27 0.9500
C28 Cl1A 1.844(5)
C28 Si4 1.906(5)
C28 Si3 1.941(5)
C28 H28 1.0000
Si3 C29 1.862(5)
Si3 C36 1.873(5)
Si3 C30 1.874(5)
C29 H29 0.9800
C29 H30 0.9800
C29 H31 0.9800
C30 C31 1.384(7)
C30 C35 1.392(7)
C31 C32 1.386(7)
C31 H32 0.9500
C32 C33 1.375(8)
C32 H33 0.9500
C33 C34 1.368(8)
C33 H34 0.9500
C34 C35 1.379(7)
C34 H35 0.9500
C35 H36 0.9500
C36 C41 1.362(8)
C36 C37 1.386(7)
C37 C38 1.374(8)
C37 H37 0.9500
C38 C39 1.354(8)
C38 H38 0.9500
C39 C40 1.376(9)
C39 H39 0.9500
C40 C41 1.367(9)
C40 H40 0.9500
C41 H41 0.9500
Si4 C42 1.857(5)
Si4 C43 1.874(5)
Si4 C49 1.887(5)
C42 H42 0.9800
C42 H43 0.9800
C42 H44 0.9800
C43 C48 1.395(7)
C43 C44 1.395(7)
C44 C45 1.378(7)
C44 H45 0.9500
C45 C46 1.364(8)
C45 H46 0.9500
C46 C47 1.378(8)
C46 H47 0.9500
C47 C48 1.390(7)
C47 H48 0.9500
C48 H49 0.9500
C49 C54 1.391(7)
C49 C50 1.401(7)
C50 C51 1.373(7)
C50 H50 0.9500
C51 C52 1.377(8)
C51 H51 0.9500
C52 C53 1.385(8)
C52 H52 0.9500
C53 C54 1.386(7)
C53 H53 0.9500
C54 H54 0.9500

loop_
_geom_torsion_atom_site_label_1
_geom_torsion_atom_site_label_2
_geom_torsion_atom_site_label_3
_geom_torsion_atom_site_label_4
_geom_torsion
C2 Si1 C3 C4 178.7(4)
C9 Si1 C3 C4 -65.1(4)
C1 Si1 C3 C4 58.5(4)
C2 Si1 C3 C8 1.4(4)
C9 Si1 C3 C8 117.6(4)
C1 Si1 C3 C8 -118.8(4)
C8 C3 C4 C5 -0.3(7)
Si1 C3 C4 C5 -177.6(4)
C3 C4 C5 C6 -0.7(8)
C4 C5 C6 C7 0.9(8)
C5 C6 C7 C8 -0.2(8)
C6 C7 C8 C3 -0.8(7)
C4 C3 C8 C7 1.0(7)
Si1 C3 C8 C7 178.4(4)
C2 Si1 C9 C14 145.4(4)
C3 Si1 C9 C14 26.4(5)
C1 Si1 C9 C14 -93.2(5)
C2 Si1 C9 C10 -31.8(5)
C3 Si1 C9 C10 -150.8(4)
C1 Si1 C9 C10 89.5(4)
C14 C9 C10 C11 2.3(8)
Si1 C9 C10 C11 179.7(4)
C9 C10 C11 C12 -1.0(8)
C10 C11 C12 C13 -0.4(9)
C11 C12 C13 C14 0.4(9)
C10 C9 C14 C13 -2.3(8)
Si1 C9 C14 C13 -179.6(4)
C12 C13 C14 C9 1.0(9)
Cl1B C1 Si2 C15 33.9(8)
Si1 C1 Si2 C15 -67.0(3)
Se1 C1 Si2 C15 174.4(2)
Cl1B C1 Si2 C22 -82.5(7)
Si1 C1 Si2 C22 176.5(3)
Se1 C1 Si2 C22 58.0(3)
Cl1B C1 Si2 C16 154.6(7)
Si1 C1 Si2 C16 53.7(3)
Se1 C1 Si2 C16 -64.9(3)
C15 Si2 C16 C17 9.5(4)
C22 Si2 C16 C17 124.0(4)
C1 Si2 C16 C17 -111.9(4)
C15 Si2 C16 C21 -173.7(4)
C22 Si2 C16 C21 -59.2(4)
C1 Si2 C16 C21 64.9(4)
C21 C16 C17 C18 -2.3(7)
Si2 C16 C17 C18 174.7(4)
C16 C17 C18 C19 1.5(8)
C17 C18 C19 C20 -0.2(8)
C18 C19 C20 C21 -0.2(8)
C19 C20 C21 C16 -0.6(8)
C17 C16 C21 C20 1.8(7)
Si2 C16 C21 C20 -175.1(4)
C15 Si2 C22 C27 129.3(4)
C16 Si2 C22 C27 11.3(5)
C1 Si2 C22 C27 -110.3(4)
C15 Si2 C22 C23 -48.0(4)
C16 Si2 C22 C23 -165.9(4)
C1 Si2 C22 C23 72.4(4)
C27 C22 C23 C24 1.2(8)
Si2 C22 C23 C24 178.6(4)
C22 C23 C24 C25 0.1(9)
C23 C24 C25 C26 -1.3(10)
C24 C25 C26 C27 1.1(10)
C23 C22 C27 C26 -1.5(8)
Si2 C22 C27 C26 -178.8(4)
C25 C26 C27 C22 0.3(9)
C29 Si3 C30 C31 170.9(4)
C36 Si3 C30 C31 52.7(5)
C28 Si3 C30 C31 -66.4(5)
C29 Si3 C30 C35 -9.8(5)
C36 Si3 C30 C35 -128.0(4)
C28 Si3 C30 C35 112.9(4)
C35 C30 C31 C32 0.5(8)
Si3 C30 C31 C32 179.8(4)
C30 C31 C32 C33 -0.4(8)
C31 C32 C33 C34 0.2(9)
C32 C33 C34 C35 -0.3(9)
C33 C34 C35 C30 0.4(9)
C31 C30 C35 C34 -0.5(8)
Si3 C30 C35 C34 -179.8(4)
C29 Si3 C36 C41 -121.9(6)
C30 Si3 C36 C41 -1.6(6)
C28 Si3 C36 C41 118.1(6)
C29 Si3 C36 C37 53.4(5)
C30 Si3 C36 C37 173.7(5)
C28 Si3 C36 C37 -66.5(5)
C41 C36 C37 C38 -2.2(10)
Si3 C36 C37 C38 -177.9(5)
C36 C37 C38 C39 2.6(11)
C37 C38 C39 C40 -1.6(12)
C38 C39 C40 C41 0.4(15)
C37 C36 C41 C40 1.0(12)
Si3 C36 C41 C40 176.6(7)
C39 C40 C41 C36 -0.1(16)
C42 Si4 C43 C48 171.7(4)
C49 Si4 C43 C48 54.9(5)
C28 Si4 C43 C48 -68.6(5)
C42 Si4 C43 C44 -9.3(4)
C49 Si4 C43 C44 -126.2(4)
C28 Si4 C43 C44 110.3(4)
C48 C43 C44 C45 0.4(7)
Si4 C43 C44 C45 -178.6(4)
C43 C44 C45 C46 1.2(8)
C44 C45 C46 C47 -2.0(9)
C45 C46 C47 C48 1.1(9)
C46 C47 C48 C43 0.5(8)
C44 C43 C48 C47 -1.3(8)
Si4 C43 C48 C47 177.6(4)
C42 Si4 C49 C54 -4.8(5)
C43 Si4 C49 C54 112.5(4)
C28 Si4 C49 C54 -126.2(4)
C42 Si4 C49 C50 -179.6(4)
C43 Si4 C49 C50 -62.3(5)
C28 Si4 C49 C50 59.0(5)
C54 C49 C50 C51 -0.1(8)
Si4 C49 C50 C51 174.7(4)
C49 C50 C51 C52 -0.3(9)
C50 C51 C52 C53 0.6(9)
C51 C52 C53 C54 -0.4(9)
C52 C53 C54 C49 0.0(9)
C50 C49 C54 C53 0.3(8)
Si4 C49 C54 C53 -174.9(4)
